data_1560020
loop_
_publ_author_name
'Litle, Elishua D.'
'Wilkins, Lewis C.'
'Gabba\"i, Fran\,cois P.'

_publ_section_title
;
 Ligand-enforced intimacy between a gold cation and a carbenium ion:
 impact on stability and reactivity
;
_journal_issue 11
_journal_name_full 'Chemical Science'
_journal_page_first 3929
_journal_page_last 3936
_journal_paper_doi 10.1039/D0SC05777K
_journal_volume 12
_journal_year 2021
_chemical_formula_moiety 'O2.53 S0.61, C0.63 F1.04 O0.47 S0.39, C31 H22 O P, 1.96(F), 0.37(C)'
_chemical_formula_sum 'C32 H22 F3 O4 P S'
_chemical_formula_weight 590.52
_space_group_crystal_system monoclinic
_space_group_IT_number 14
_space_group_name_Hall '-P 2ybc'
_space_group_name_H-M_alt 'P 1 21/c 1'
_atom_sites_solution_hydrogens mixed
_atom_sites_solution_primary direct
_audit_creation_date 2020-04-03
_audit_creation_method
;
Olex2 1.2
(compiled 2018.05.29 svn.r3508 for OlexSys, GUI svn.r5506)
;
_audit_update_record
;
2020-10-16 deposited with the CCDC.	2021-01-08 downloaded from the CCDC.
;
_cell_angle_alpha 90
_cell_angle_beta 92.536(2)
_cell_angle_gamma 90
_cell_formula_units_Z 4
_cell_length_a 7.4114(4)
_cell_length_b 15.7070(7)
_cell_length_c 22.5898(11)
_cell_measurement_reflns_used 9894
_cell_measurement_temperature 110(2)
_cell_measurement_theta_max 70.14
_cell_measurement_theta_min 3.43
_cell_volume 2627.1(2)
_computing_cell_refinement 'SAINT V8.38A (?, 2016)'
_computing_data_reduction 'SAINT V8.38A (?, 2016)'
_computing_molecular_graphics 'Olex2 (Dolomanov et al., 2009)'
_computing_publication_material 'Olex2 (Dolomanov et al., 2009)'
_computing_structure_refinement 'XL (Sheldrick, 2008)'
_computing_structure_solution 'XS (Sheldrick, 2008)'
_diffrn_ambient_temperature 109.98
_diffrn_detector 'Bruker CMOS area detector'
_diffrn_detector_area_resol_mean 10.5
_diffrn_detector_type 'CMOS area detector'
_diffrn_measured_fraction_theta_full 0.998
_diffrn_measured_fraction_theta_max 0.998
_diffrn_measurement_device 'three-circle diffractometer'
_diffrn_measurement_device_type 'Bruker APEX-II CCD'
_diffrn_measurement_method '\f and \w scans'
_diffrn_radiation_monochromator 'mirror optics'
_diffrn_radiation_probe x-ray
_diffrn_radiation_type CuK\a
_diffrn_radiation_wavelength 1.54178
_diffrn_reflns_av_R_equivalents 0.0483
_diffrn_reflns_av_unetI/netI 0.0297
_diffrn_reflns_Laue_measured_fraction_full 0.998
_diffrn_reflns_Laue_measured_fraction_max 0.998
_diffrn_reflns_limit_h_max 9
_diffrn_reflns_limit_h_min -9
_diffrn_reflns_limit_k_max 19
_diffrn_reflns_limit_k_min -13
_diffrn_reflns_limit_l_max 27
_diffrn_reflns_limit_l_min -27
_diffrn_reflns_number 34873
_diffrn_reflns_point_group_measured_fraction_full 0.998
_diffrn_reflns_point_group_measured_fraction_max 0.998
_diffrn_reflns_theta_full 67.679
_diffrn_reflns_theta_max 70.067
_diffrn_reflns_theta_min 3.428
_diffrn_source 'microfocus sealed X-ray tube'
_diffrn_source_type 'Incoatec I\ms'
_diffrn_standards_number 0
_exptl_absorpt_coefficient_mu 2.200
_exptl_absorpt_correction_T_max 0.7533
_exptl_absorpt_correction_T_min 0.5539
_exptl_absorpt_correction_type multi-scan
_exptl_absorpt_process_details
'SADABS-2016/2 (Bruker,2016/2) was used for absorption correction. wR2(int) was 0.1127 before and 0.0702 after correction. The Ratio of minimum to maximum transmission is 0.7353. The \l/2 correction factor is Not present.'
_exptl_crystal_colour red
_exptl_crystal_colour_primary red
_exptl_crystal_density_diffrn 1.493
_exptl_crystal_description needle
_exptl_crystal_F_000 1216
_exptl_crystal_size_max 0.256
_exptl_crystal_size_mid 0.103
_exptl_crystal_size_min 0.046
_refine_diff_density_max 1.770
_refine_diff_density_min -0.399
_refine_diff_density_rms 0.089
_refine_ls_extinction_method none
_refine_ls_goodness_of_fit_ref 1.042
_refine_ls_hydrogen_treatment mixed
_refine_ls_matrix_type full
_refine_ls_number_parameters 434
_refine_ls_number_reflns 4965
_refine_ls_number_restraints 0
_refine_ls_restrained_S_all 1.042
_refine_ls_R_factor_all 0.0876
_refine_ls_R_factor_gt 0.0821
_refine_ls_shift/su_max 0.000
_refine_ls_shift/su_mean 0.000
_refine_ls_structure_factor_coef Fsqd
_refine_ls_weighting_details 'w=1/[\s^2^(Fo^2^)+(0.1339P)^2^+5.3550P] where P=(Fo^2^+2Fc^2^)/3'
_refine_ls_weighting_scheme calc
_refine_ls_wR_factor_gt 0.2302
_refine_ls_wR_factor_ref 0.2373
_reflns_Friedel_coverage 0.000
_reflns_number_gt 4520
_reflns_number_total 4965
_reflns_threshold_expression 'I > 2\s(I)'
_cod_data_source_file d0sc05777k2.cif
_cod_data_source_block eli53a_0m_a
_cod_depositor_comments 'Adding full bibliography for 1560018--1560030.cif.'
_cod_database_code 1560020
_shelxl_version_number 2013-3
_shelx_space_group_comment
;
The symmetry employed for this shelxl refinement is uniquely defined
by the following loop, which should always be used as a source of
symmetry information in preference to the above space-group names.
They are only intended as comments.
;
_olex2_refinement_description
;
1. Fixed Uiso
 At 1.2 times of:
  All C(H) groups
2. Others
 Sof(S1A)=1-FVAR(1)
 Sof(S1)=FVAR(1)
 Sof(F2)=1-FVAR(2)
 Sof(F2A)=FVAR(2)
 Sof(O3A)=1-FVAR(3)
 Sof(O3)=FVAR(3)
 Sof(F1)=1-FVAR(4)
 Sof(F1A)=FVAR(4)
 Sof(C32A)=1-FVAR(5)
 Sof(C32)=FVAR(5)
 Sof(F3A)=1-FVAR(6)
 Sof(F3)=FVAR(6)
3.a Ternary CH refined with riding coordinates:
 C19(H19)
3.b Aromatic/amide H refined with riding coordinates:
 C3(H3), C4(H4), C5(H5), C8(H8), C9(H9), C10(H10), C11(H11), C12(H12),
 C14(H14), C15(H15), C16(H16), C17(H17), C18(H18), C22(H22), C23(H23), C24(H24),
  C28(H28), C29(H29), C30(H30), C31(H31)
;
_olex2_submission_special_instructions 'No special instructions were received'

loop_
_space_group_symop_operation_xyz
'x, y, z'
'-x, y+1/2, -z+1/2'
'-x, -y, -z'
'x, -y-1/2, z-1/2'

loop_
_atom_site_label
_atom_site_type_symbol
_atom_site_fract_x
_atom_site_fract_y
_atom_site_fract_z
_atom_site_U_iso_or_equiv
_atom_site_adp_type
_atom_site_occupancy
_atom_site_site_symmetry_order
_atom_site_calc_flag
_atom_site_refinement_flags_posn
_atom_site_refinement_flags_adp
_atom_site_refinement_flags_occupancy
_atom_site_disorder_assembly
_atom_site_disorder_group
S1 S 0.2580(2) 0.63198(11) 0.86521(14) 0.0416(8) Uani 0.612(7) 1 d . . P A 1
O1 O 0.1516(7) 0.5684(3) 0.83898(19) 0.1033(17) Uani 1 1 d . . . A 1
O2 O 0.1974(6) 0.7200(3) 0.85014(18) 0.0794(11) Uani 1 1 d . . . A 1
O3 O 0.2911(9) 0.6288(5) 0.9276(3) 0.0441(17) Uani 0.533(12) 1 d . . P A 1
S1A S 0.2452(3) 0.64907(17) 0.82899(19) 0.0374(11) Uani 0.388(7) 1 d . . P A 2
F2 F 0.507(7) 0.537(2) 0.8531(6) 0.128(8) Uani 0.62(7) 1 d . . P A 2
F3A F 0.582(2) 0.660(3) 0.8622(15) 0.187(12) Uani 0.41(4) 1 d . . P A 2
O3A O 0.3164(10) 0.6576(5) 0.7711(3) 0.058(3) Uani 0.467(12) 1 d . . P A 2
C32 C 0.4915(15) 0.6322(6) 0.8399(5) 0.067(4) Uani 0.63(3) 1 d . . P A 2
P1 P 0.52726(11) 0.73389(5) 0.58139(4) 0.0321(3) Uani 1 1 d . . . . .
O0AA O 0.2214(4) 0.44309(17) 0.55610(13) 0.0482(7) Uani 1 1 d . . . . .
C1 C 0.6635(5) 0.6713(2) 0.63198(16) 0.0351(7) Uani 1 1 d . . . . .
C2 C 0.5944(5) 0.5922(2) 0.64955(15) 0.0354(7) Uani 1 1 d . . . . .
C3 C 0.7075(6) 0.5414(3) 0.6852(2) 0.0496(10) Uani 1 1 d . . . . .
H3 H 0.6668 0.4869 0.6970 0.060 Uiso 1 1 calc R . . . .
C4 C 0.8791(6) 0.5687(3) 0.7039(2) 0.0619(13) Uani 1 1 d . . . . .
H4 H 0.9546 0.5323 0.7277 0.074 Uiso 1 1 calc R . . . .
C5 C 0.9413(6) 0.6482(3) 0.6883(2) 0.0570(11) Uani 1 1 d . . . . .
H5 H 1.0560 0.6677 0.7031 0.068 Uiso 1 1 calc R . . . .
C6 C 0.8344(5) 0.6993(3) 0.65094(18) 0.0434(8) Uani 1 1 d . . . . .
H6 H 0.885(6) 0.749(3) 0.6381(19) 0.044(11) Uiso 1 1 d . . . . .
C7 C 0.6645(5) 0.8009(2) 0.53800(16) 0.0368(8) Uani 1 1 d . . . . .
C8 C 0.6452(5) 0.8894(2) 0.5391(2) 0.0459(9) Uani 1 1 d . . . . .
H8 H 0.5612 0.9155 0.5640 0.055 Uiso 1 1 calc R . . . .
C9 C 0.7518(6) 0.9383(3) 0.5031(2) 0.0558(11) Uani 1 1 d . . . . .
H9 H 0.7378 0.9985 0.5023 0.067 Uiso 1 1 calc R . . . .
C10 C 0.8773(6) 0.9003(3) 0.4685(2) 0.0543(11) Uani 1 1 d . . . . .
H10 H 0.9491 0.9345 0.4441 0.065 Uiso 1 1 calc R . . . .
C11 C 0.9002(6) 0.8127(3) 0.46892(19) 0.0516(10) Uani 1 1 d . . . . .
H11 H 0.9893 0.7871 0.4457 0.062 Uiso 1 1 calc R . . . .
C12 C 0.7921(6) 0.7626(2) 0.50353(18) 0.0445(9) Uani 1 1 d . . . . .
H12 H 0.8054 0.7025 0.5036 0.053 Uiso 1 1 calc R . . . .
C13 C 0.3671(5) 0.7961(2) 0.61992(16) 0.0355(7) Uani 1 1 d . . . . .
C14 C 0.3716(5) 0.7978(2) 0.68111(17) 0.0438(8) Uani 1 1 d . . . . .
H14 H 0.4599 0.7660 0.7034 0.053 Uiso 1 1 calc R . . . .
C15 C 0.2448(6) 0.8470(3) 0.7098(2) 0.0569(11) Uani 1 1 d . . . . .
H15 H 0.2437 0.8474 0.7518 0.068 Uiso 1 1 calc R . . . .
C16 C 0.1212(6) 0.8949(3) 0.6766(2) 0.0600(12) Uani 1 1 d . . . . .
H16 H 0.0385 0.9304 0.6961 0.072 Uiso 1 1 calc R . . . .
C17 C 0.1165(5) 0.8918(2) 0.6156(2) 0.0527(11) Uani 1 1 d . . . . .
H17 H 0.0294 0.9245 0.5935 0.063 Uiso 1 1 calc R . . . .
C18 C 0.2363(5) 0.8421(2) 0.58649(19) 0.0428(8) Uani 1 1 d . . . . .
H18 H 0.2307 0.8389 0.5445 0.051 Uiso 1 1 calc R . . . .
C19 C 0.3979(5) 0.5711(2) 0.63108(17) 0.0397(8) Uani 1 1 d . . . . .
H19 H 0.3230 0.6156 0.6500 0.048 Uiso 1 1 calc R . . . .
C20 C 0.3618(4) 0.5813(2) 0.56494(16) 0.0341(7) Uani 1 1 d . . . . .
C21 C 0.4117(5) 0.6561(2) 0.53593(16) 0.0344(7) Uani 1 1 d . . . . .
C22 C 0.3745(5) 0.6697(2) 0.47589(16) 0.0385(8) Uani 1 1 d . . . . .
H22 H 0.4091 0.7212 0.4575 0.046 Uiso 1 1 calc R . . . .
C23 C 0.2851(6) 0.6058(3) 0.44329(18) 0.0462(9) Uani 1 1 d . . . . .
H23 H 0.2588 0.6134 0.4021 0.055 Uiso 1 1 calc R . . . .
C24 C 0.2350(5) 0.5318(2) 0.47064(19) 0.0452(9) Uani 1 1 d . . . . .
H24 H 0.1735 0.4888 0.4482 0.054 Uiso 1 1 calc R . . . .
C25 C 0.2732(5) 0.5193(2) 0.53078(17) 0.0369(8) Uani 1 1 d . . . . .
C26 C 0.3301(5) 0.4866(2) 0.65330(16) 0.0369(8) Uani 1 1 d . . . . .
C27 C 0.2416(5) 0.4310(2) 0.61707(18) 0.0438(8) Uani 1 1 d . . . . .
C28 C 0.1589(7) 0.3581(3) 0.6394(2) 0.0561(11) Uani 1 1 d . . . . .
H28 H 0.0899 0.3223 0.6132 0.067 Uiso 1 1 calc R . . . .
C29 C 0.1756(6) 0.3383(3) 0.6968(2) 0.0564(11) Uani 1 1 d . . . . .
H29 H 0.1309 0.2857 0.7107 0.068 Uiso 1 1 calc R . . . .
C30 C 0.2601(6) 0.3963(3) 0.7365(2) 0.0494(9) Uani 1 1 d . . . . .
H30 H 0.2652 0.3848 0.7778 0.059 Uiso 1 1 calc R . . . .
C31 C 0.3357(5) 0.4697(3) 0.71527(19) 0.0481(9) Uani 1 1 d . . . . .
H31 H 0.3917 0.5093 0.7421 0.058 Uiso 1 1 calc R . . . .
F1A F 0.4892(9) 0.6499(4) 0.7817(2) 0.067(3) Uani 0.476(11) 1 d . . P B 1
F3 F 0.5873(12) 0.6917(7) 0.8684(3) 0.076(3) Uani 0.59(4) 1 d . . P A 1
F1 F 0.385(2) 0.6066(6) 0.9305(4) 0.115(4) Uani 0.524(11) 1 d . . P B 2
F2A F 0.5708(15) 0.5630(13) 0.8487(7) 0.059(6) Uani 0.38(7) 1 d . . P A 1
C32A C 0.430(3) 0.6117(10) 0.8752(6) 0.073(7) Uani 0.37(3) 1 d . . P A 3

loop_
_atom_site_aniso_label
_atom_site_aniso_U_11
_atom_site_aniso_U_22
_atom_site_aniso_U_33
_atom_site_aniso_U_23
_atom_site_aniso_U_13
_atom_site_aniso_U_12
S1 0.0362(8) 0.0457(9) 0.0431(18) -0.0034(8) 0.0037(7) 0.0043(6)
O1 0.123(4) 0.110(4) 0.077(3) -0.026(2) 0.008(2) -0.072(3)
O2 0.079(2) 0.075(2) 0.085(3) 0.016(2) 0.004(2) 0.036(2)
O3 0.047(3) 0.048(4) 0.039(3) 0.000(2) 0.010(3) 0.003(2)
S1A 0.0371(13) 0.0430(14) 0.032(2) -0.0002(12) -0.0008(9) 0.0025(9)
F2 0.176(19) 0.101(11) 0.102(6) 0.019(6) -0.030(8) 0.076(14)
F3A 0.050(7) 0.15(2) 0.36(4) 0.038(16) -0.078(14) -0.012(8)
O3A 0.069(5) 0.061(4) 0.043(4) 0.006(3) 0.000(3) 0.005(3)
C32 0.063(6) 0.074(6) 0.061(8) -0.009(5) -0.009(4) 0.002(5)
P1 0.0353(5) 0.0229(4) 0.0381(5) 0.0003(3) 0.0000(3) -0.0019(3)
O0AA 0.0498(16) 0.0398(14) 0.0549(16) -0.0047(12) 0.0002(12) -0.0093(12)
C1 0.0364(18) 0.0282(16) 0.0405(18) 0.0005(13) 0.0013(14) -0.0002(13)
C2 0.0372(18) 0.0282(16) 0.0412(18) 0.0005(13) 0.0053(14) 0.0017(13)
C3 0.048(2) 0.038(2) 0.064(2) 0.0171(18) 0.0101(18) 0.0064(17)
C4 0.037(2) 0.070(3) 0.078(3) 0.033(2) -0.004(2) 0.006(2)
C5 0.036(2) 0.063(3) 0.071(3) 0.015(2) -0.0073(19) -0.0009(18)
C6 0.0382(19) 0.037(2) 0.054(2) 0.0034(16) -0.0005(16) -0.0044(15)
C7 0.0393(18) 0.0276(16) 0.0431(18) 0.0034(13) -0.0036(14) -0.0080(14)
C8 0.042(2) 0.0287(18) 0.067(3) 0.0032(16) -0.0019(17) -0.0041(15)
C9 0.052(2) 0.032(2) 0.083(3) 0.0108(19) -0.001(2) -0.0122(17)
C10 0.051(2) 0.047(2) 0.065(3) 0.0121(19) 0.002(2) -0.0208(19)
C11 0.055(2) 0.048(2) 0.052(2) -0.0037(18) 0.0096(18) -0.0144(19)
C12 0.053(2) 0.0338(19) 0.047(2) -0.0025(15) 0.0062(17) -0.0065(16)
C13 0.0337(17) 0.0251(15) 0.0476(19) -0.0006(13) 0.0016(14) -0.0027(13)
C14 0.047(2) 0.0375(19) 0.047(2) -0.0077(16) 0.0021(16) -0.0006(16)
C15 0.058(3) 0.052(2) 0.061(3) -0.021(2) 0.012(2) -0.009(2)
C16 0.045(2) 0.045(2) 0.091(4) -0.024(2) 0.015(2) -0.0028(18)
C17 0.0339(19) 0.0310(19) 0.093(3) 0.003(2) 0.0020(19) 0.0003(15)
C18 0.0376(19) 0.0319(17) 0.059(2) 0.0059(16) -0.0026(16) -0.0041(14)
C19 0.0402(19) 0.0335(18) 0.046(2) 0.0054(15) 0.0016(15) -0.0026(14)
C20 0.0298(16) 0.0287(16) 0.0440(18) -0.0003(13) 0.0044(13) 0.0000(13)
C21 0.0345(17) 0.0281(16) 0.0404(17) -0.0027(13) 0.0008(13) -0.0016(13)
C22 0.0382(18) 0.0341(18) 0.0431(19) 0.0022(14) 0.0001(14) -0.0030(14)
C23 0.049(2) 0.047(2) 0.043(2) -0.0052(16) -0.0049(16) -0.0033(17)
C24 0.0380(19) 0.0390(19) 0.058(2) -0.0135(17) -0.0019(16) -0.0055(15)
C25 0.0301(16) 0.0267(16) 0.054(2) -0.0030(14) 0.0042(14) -0.0016(13)
C26 0.0307(17) 0.0313(17) 0.049(2) 0.0040(14) 0.0028(14) -0.0014(13)
C27 0.041(2) 0.040(2) 0.050(2) 0.0002(16) 0.0005(16) -0.0005(15)
C28 0.061(3) 0.037(2) 0.069(3) 0.0004(19) -0.012(2) -0.0169(19)
C29 0.057(3) 0.046(2) 0.066(3) 0.015(2) 0.000(2) -0.0181(19)
C30 0.045(2) 0.047(2) 0.057(2) 0.0051(18) 0.0074(18) 0.0007(17)
C31 0.045(2) 0.045(2) 0.055(2) 0.0006(17) 0.0013(17) -0.0017(17)
F1A 0.087(5) 0.073(4) 0.043(3) 0.004(3) 0.030(3) -0.005(3)
F3 0.069(4) 0.093(6) 0.064(5) -0.032(3) 0.006(3) -0.031(3)
F1 0.194(12) 0.098(7) 0.052(4) 0.000(4) -0.027(6) 0.013(7)
F2A 0.040(9) 0.069(8) 0.067(6) -0.020(6) 0.003(4) 0.027(4)
C32A 0.128(15) 0.066(9) 0.025(8) 0.009(6) 0.004(8) 0.057(9)

loop_
_atom_type_symbol
_atom_type_description
_atom_type_scat_dispersion_real
_atom_type_scat_dispersion_imag
_atom_type_scat_source
C C 0.0181 0.0091 'International Tables Vol C Tables 4.2.6.8 and 6.1.1.4'
H H 0.0000 0.0000 'International Tables Vol C Tables 4.2.6.8 and 6.1.1.4'
F F 0.0727 0.0534 'International Tables Vol C Tables 4.2.6.8 and 6.1.1.4'
O O 0.0492 0.0322 'International Tables Vol C Tables 4.2.6.8 and 6.1.1.4'
P P 0.2955 0.4335 'International Tables Vol C Tables 4.2.6.8 and 6.1.1.4'
S S 0.3331 0.5567 'International Tables Vol C Tables 4.2.6.8 and 6.1.1.4'

loop_
_geom_angle_atom_site_label_1
_geom_angle_atom_site_label_2
_geom_angle_atom_site_label_3
_geom_angle
_geom_angle_site_symmetry_1
_geom_angle_site_symmetry_3
_geom_angle_publ_flag
O1 S1 O2 114.2(4) . . ?
O1 S1 O3 117.9(4) . . ?
O3 S1 O2 107.2(3) . . ?
O3A S1A C32 74.7(5) . . ?
F2 C32 S1A 104(2) . . ?
F3A C32 S1A 133(2) . . ?
F3A C32 F2 108(3) . . ?
C1 P1 C7 110.84(17) . . ?
C1 P1 C13 110.93(17) . . ?
C1 P1 C21 103.55(16) . . ?
C7 P1 C13 110.54(17) . . ?
C7 P1 C21 110.90(17) . . ?
C21 P1 C13 109.89(16) . . ?
C25 O0AA C27 120.3(3) . . ?
C2 C1 P1 117.6(3) . . ?
C6 C1 P1 120.4(3) . . ?
C6 C1 C2 122.0(3) . . ?
C1 C2 C19 117.8(3) . . ?
C3 C2 C1 116.9(3) . . ?
C3 C2 C19 125.1(3) . . ?
C2 C3 C4 121.3(4) . . ?
C5 C4 C3 120.8(4) . . ?
C4 C5 C6 119.3(4) . . ?
C5 C6 C1 119.6(4) . . ?
C8 C7 P1 121.0(3) . . ?
C12 C7 P1 118.1(3) . . ?
C12 C7 C8 120.9(3) . . ?
C9 C8 C7 118.5(4) . . ?
C10 C9 C8 120.5(4) . . ?
C9 C10 C11 120.8(4) . . ?
C10 C11 C12 119.5(4) . . ?
C11 C12 C7 119.7(4) . . ?
C14 C13 P1 120.6(3) . . ?
C14 C13 C18 120.9(3) . . ?
C18 C13 P1 118.5(3) . . ?
C13 C14 C15 119.2(4) . . ?
C16 C15 C14 119.5(4) . . ?
C17 C16 C15 120.7(4) . . ?
C18 C17 C16 120.8(4) . . ?
C17 C18 C13 118.8(4) . . ?
C20 C19 C2 111.7(3) . . ?
C26 C19 C2 115.1(3) . . ?
C26 C19 C20 111.9(3) . . ?
C21 C20 C19 120.7(3) . . ?
C25 C20 C19 122.2(3) . . ?
C25 C20 C21 117.1(3) . . ?
C20 C21 P1 115.7(3) . . ?
C22 C21 P1 121.7(3) . . ?
C22 C21 C20 122.7(3) . . ?
C21 C22 C23 118.3(3) . . ?
C24 C23 C22 120.2(4) . . ?
C23 C24 C25 120.8(3) . . ?
O0AA C25 C20 120.5(3) . . ?
O0AA C25 C24 118.5(3) . . ?
C20 C25 C24 121.0(3) . . ?
C27 C26 C19 121.8(3) . . ?
C27 C26 C31 118.0(3) . . ?
C31 C26 C19 119.6(3) . . ?
O0AA C27 C28 115.9(4) . . ?
C26 C27 O0AA 122.8(3) . . ?
C26 C27 C28 121.2(4) . . ?
C29 C28 C27 121.1(4) . . ?
C28 C29 C30 119.2(4) . . ?
C31 C30 C29 119.9(4) . . ?
C30 C31 C26 120.2(4) . . ?

loop_
_geom_bond_atom_site_label_1
_geom_bond_atom_site_label_2
_geom_bond_distance
_geom_bond_site_symmetry_2
_geom_bond_publ_flag
S1 O1 1.389(4) . ?
S1 O2 1.489(4) . ?
S1 O3 1.420(8) . ?
S1A O3A 1.439(8) . ?
S1A C32 1.850(11) . ?
F2 C32 1.52(3) . ?
F3A C32 0.93(3) . ?
P1 C1 1.786(4) . ?
P1 C7 1.786(4) . ?
P1 C13 1.792(4) . ?
P1 C21 1.789(3) . ?
O0AA C25 1.388(4) . ?
O0AA C27 1.392(5) . ?
C1 C2 1.408(5) . ?
C1 C6 1.390(5) . ?
C2 C3 1.388(5) . ?
C2 C19 1.533(5) . ?
C3 C4 1.391(6) . ?
C4 C5 1.382(7) . ?
C5 C6 1.387(6) . ?
C7 C8 1.398(5) . ?
C7 C12 1.388(6) . ?
C8 C9 1.391(6) . ?
C9 C10 1.377(7) . ?
C10 C11 1.387(6) . ?
C11 C12 1.388(6) . ?
C13 C14 1.382(5) . ?
C13 C18 1.403(5) . ?
C14 C15 1.398(6) . ?
C15 C16 1.381(7) . ?
C16 C17 1.378(7) . ?
C17 C18 1.372(6) . ?
C19 C20 1.515(5) . ?
C19 C26 1.513(5) . ?
C20 C21 1.403(5) . ?
C20 C25 1.389(5) . ?
C21 C22 1.389(5) . ?
C22 C23 1.396(5) . ?
C23 C24 1.374(6) . ?
C24 C25 1.389(6) . ?
C26 C27 1.347(5) . ?
C26 C31 1.423(6) . ?
C27 C28 1.403(6) . ?
C28 C29 1.333(7) . ?
C29 C30 1.405(6) . ?
C30 C31 1.378(6) . ?

loop_
_geom_torsion_atom_site_label_1
_geom_torsion_atom_site_label_2
_geom_torsion_atom_site_label_3
_geom_torsion_atom_site_label_4
_geom_torsion
_geom_torsion_site_symmetry_1
_geom_torsion_site_symmetry_2
_geom_torsion_site_symmetry_3
_geom_torsion_site_symmetry_4
_geom_torsion_publ_flag
O3A S1A C32 F2 -108.9(8) . . . . ?
O3A S1A C32 F3A 120(3) . . . . ?
P1 C1 C2 C3 175.1(3) . . . . ?
P1 C1 C2 C19 -8.4(4) . . . . ?
P1 C1 C6 C5 -177.4(3) . . . . ?
P1 C7 C8 C9 -178.1(3) . . . . ?
P1 C7 C12 C11 179.5(3) . . . . ?
P1 C13 C14 C15 180.0(3) . . . . ?
P1 C13 C18 C17 -178.1(3) . . . . ?
P1 C21 C22 C23 179.5(3) . . . . ?
O0AA C27 C28 C29 177.2(4) . . . . ?
C1 P1 C7 C8 -120.6(3) . . . . ?
C1 P1 C7 C12 58.8(3) . . . . ?
C1 P1 C13 C14 6.1(3) . . . . ?
C1 P1 C13 C18 -173.3(3) . . . . ?
C1 P1 C21 C20 36.1(3) . . . . ?
C1 P1 C21 C22 -143.9(3) . . . . ?
C1 C2 C3 C4 1.7(6) . . . . ?
C1 C2 C19 C20 53.1(4) . . . . ?
C1 C2 C19 C26 -177.8(3) . . . . ?
C2 C1 C6 C5 0.0(6) . . . . ?
C2 C3 C4 C5 1.1(8) . . . . ?
C2 C19 C20 C21 -50.4(4) . . . . ?
C2 C19 C20 C25 131.9(3) . . . . ?
C2 C19 C26 C27 -131.8(4) . . . . ?
C2 C19 C26 C31 57.5(5) . . . . ?
C3 C2 C19 C20 -130.7(4) . . . . ?
C3 C2 C19 C26 -1.6(5) . . . . ?
C3 C4 C5 C6 -3.5(8) . . . . ?
C4 C5 C6 C1 2.9(7) . . . . ?
C6 C1 C2 C3 -2.3(5) . . . . ?
C6 C1 C2 C19 174.2(3) . . . . ?
C7 P1 C1 C2 -152.3(3) . . . . ?
C7 P1 C1 C6 25.2(4) . . . . ?
C7 P1 C13 C14 -117.3(3) . . . . ?
C7 P1 C13 C18 63.3(3) . . . . ?
C7 P1 C21 C20 155.1(3) . . . . ?
C7 P1 C21 C22 -25.0(4) . . . . ?
C7 C8 C9 C10 -2.0(7) . . . . ?
C8 C7 C12 C11 -1.1(6) . . . . ?
C8 C9 C10 C11 -0.1(7) . . . . ?
C9 C10 C11 C12 1.6(7) . . . . ?
C10 C11 C12 C7 -1.0(6) . . . . ?
C12 C7 C8 C9 2.6(6) . . . . ?
C13 P1 C1 C2 84.6(3) . . . . ?
C13 P1 C1 C6 -98.0(3) . . . . ?
C13 P1 C7 C8 2.8(4) . . . . ?
C13 P1 C7 C12 -177.8(3) . . . . ?
C13 P1 C21 C20 -82.4(3) . . . . ?
C13 P1 C21 C22 97.5(3) . . . . ?
C13 C14 C15 C16 -2.0(6) . . . . ?
C14 C13 C18 C17 2.5(5) . . . . ?
C14 C15 C16 C17 2.9(7) . . . . ?
C15 C16 C17 C18 -1.0(6) . . . . ?
C16 C17 C18 C13 -1.7(6) . . . . ?
C18 C13 C14 C15 -0.6(6) . . . . ?
C19 C2 C3 C4 -174.5(4) . . . . ?
C19 C20 C21 P1 2.7(4) . . . . ?
C19 C20 C21 C22 -177.2(3) . . . . ?
C19 C20 C25 O0AA -3.0(5) . . . . ?
C19 C20 C25 C24 177.2(3) . . . . ?
C19 C26 C27 O0AA 6.4(6) . . . . ?
C19 C26 C27 C28 -171.6(4) . . . . ?
C19 C26 C31 C30 174.3(4) . . . . ?
C20 C19 C26 C27 -2.8(5) . . . . ?
C20 C19 C26 C31 -173.5(3) . . . . ?
C20 C21 C22 C23 -0.5(5) . . . . ?
C21 P1 C1 C2 -33.3(3) . . . . ?
C21 P1 C1 C6 144.2(3) . . . . ?
C21 P1 C7 C8 125.0(3) . . . . ?
C21 P1 C7 C12 -55.6(3) . . . . ?
C21 P1 C13 C14 120.0(3) . . . . ?
C21 P1 C13 C18 -59.4(3) . . . . ?
C21 C20 C25 O0AA 179.2(3) . . . . ?
C21 C20 C25 C24 -0.6(5) . . . . ?
C21 C22 C23 C24 0.4(6) . . . . ?
C22 C23 C24 C25 -0.4(6) . . . . ?
C23 C24 C25 O0AA -179.3(4) . . . . ?
C23 C24 C25 C20 0.5(6) . . . . ?
C25 O0AA C27 C26 -8.1(5) . . . . ?
C25 O0AA C27 C28 169.9(4) . . . . ?
C25 C20 C21 P1 -179.5(3) . . . . ?
C25 C20 C21 C22 0.6(5) . . . . ?
C26 C19 C20 C21 178.9(3) . . . . ?
C26 C19 C20 C25 1.2(5) . . . . ?
C26 C27 C28 C29 -4.6(7) . . . . ?
C27 O0AA C25 C20 6.3(5) . . . . ?
C27 O0AA C25 C24 -174.0(3) . . . . ?
C27 C26 C31 C30 3.2(6) . . . . ?
C27 C28 C29 C30 7.2(8) . . . . ?
C28 C29 C30 C31 -4.5(7) . . . . ?
C29 C30 C31 C26 -0.7(6) . . . . ?
C31 C26 C27 O0AA 177.3(3) . . . . ?
C31 C26 C27 C28 -0.7(6) . . . . ?
